data_1576167
loop_
_publ_author_name
'Zheng, Chenggong'
'Liu, Jiyong'
'Wang, Yongtao'
'Li, Haoran'
'Wang, Yuwen'
'Lu, Zhan'

_publ_section_title
;
 The structural parameter of spin states of <i>C</i>
 <sub>1</sub>-symmetric four-coordinate cobalt complexes: <i>D</i>
 <sub>4</sub>.
;
_journal_issue 1
_journal_name_full 'Chemical science'
_journal_page_first 492
_journal_page_last 499
_journal_paper_doi 10.1039/d5sc06683b
_journal_volume 17
_journal_year 2026
_chemical_absolute_configuration ad
_chemical_formula_moiety 'C15 H15 N O3 S'
_chemical_formula_sum 'C15 H15 N O3 S'
_chemical_formula_weight 289.34
_space_group_crystal_system monoclinic
_space_group_IT_number 4
_space_group_name_Hall 'P 2yb'
_space_group_name_H-M_alt 'P 1 21 1'
_atom_sites_solution_hydrogens geom
_atom_sites_solution_primary dual
_audit_block_doi 10.5517/ccdc.csd.cc2k0dbb
_audit_creation_date 2024-03-07
_audit_creation_method
;
Olex2 1.2
(compiled 2018.05.29 svn.r3508 for OlexSys, GUI svn.r5506)
;
_audit_update_record
;
2024-05-07 deposited with the CCDC.	2025-10-27 downloaded from the CCDC.
;
_cell_angle_alpha 90
_cell_angle_beta 94.986(2)
_cell_angle_gamma 90
_cell_formula_units_Z 2
_cell_length_a 8.0536(2)
_cell_length_b 5.26460(10)
_cell_length_c 16.5289(3)
_cell_measurement_reflns_used 6789
_cell_measurement_temperature 113(2)
_cell_measurement_theta_max 32.0870
_cell_measurement_theta_min 2.7110
_cell_volume 698.16(3)
_computing_cell_refinement 'CrysAlisPro 1.171.39.46e (Rigaku OD, 2018)'
_computing_data_collection 'CrysAlisPro 1.171.39.46e (Rigaku OD, 2018)'
_computing_data_reduction 'CrysAlisPro 1.171.39.46e (Rigaku OD, 2018)'
_computing_molecular_graphics 'Olex2 (Dolomanov et al., 2009)'
_computing_publication_material 'Olex2 (Dolomanov et al., 2009)'
_computing_structure_refinement 'ShelXL (Sheldrick, 2015)'
_computing_structure_solution 'ShelXT (Sheldrick, 2015)'
_diffrn_ambient_temperature 113.15
_diffrn_detector 'CCD plate'
_diffrn_measured_fraction_theta_full 0.995
_diffrn_measured_fraction_theta_max 0.996
_diffrn_measurement_details
;
List of Runs (angles in degrees, time in seconds):

  # Type    Start    End  Width  t~exp~   \w     \q     \k     \f   Frames
#--------------------------------------------------------------------------
  1  \w    -66.00 -41.00   1.00    1.00    --  -13.60  -7.00-133.00   25
  2  \w     15.00  40.00   1.00    1.00    --  -13.60   7.00  42.00   25
  3  \w    -40.00   5.00   1.00    1.00    --  -13.60  70.00 150.00   45
  4  \w   -103.00  -8.00   1.00    1.00    --  -13.60 -57.00  60.00   95
  5  \w    -40.00  16.00   1.00    1.00    --  -13.60  70.00  90.00   56
  6  \w    -38.00 -13.00   1.00    1.00    --  -13.60  64.00  76.77   25
  7  \w    -40.00  49.00   1.00    1.00    --  -13.60  70.00-180.00   89
  8  \w   -103.00 -12.00   1.00    1.00    --  -13.60 -70.00 150.00   91
;
_diffrn_measurement_device 'four-circle diffractometer'
_diffrn_measurement_device_type 'XtaLAB AFC12 (RCD3): Kappa single'
_diffrn_measurement_method '\w scans'
_diffrn_orient_matrix_type 'CrysAlisPro convention (1999,Acta A55,543-557)'
_diffrn_orient_matrix_UB_11 -0.0867417000
_diffrn_orient_matrix_UB_12 0.0086906000
_diffrn_orient_matrix_UB_13 0.0041432000
_diffrn_orient_matrix_UB_21 -0.0165213000
_diffrn_orient_matrix_UB_22 -0.0084578000
_diffrn_orient_matrix_UB_23 -0.0427862000
_diffrn_orient_matrix_UB_31 -0.0045398000
_diffrn_orient_matrix_UB_32 -0.1341324000
_diffrn_orient_matrix_UB_33 0.0029722000
_diffrn_radiation_monochromator mirror
_diffrn_radiation_probe x-ray
_diffrn_radiation_type MoK\a
_diffrn_radiation_wavelength 0.71073
_diffrn_reflns_av_R_equivalents 0.0614
_diffrn_reflns_av_unetI/netI 0.0545
_diffrn_reflns_Laue_measured_fraction_full 0.995
_diffrn_reflns_Laue_measured_fraction_max 0.996
_diffrn_reflns_limit_h_max 10
_diffrn_reflns_limit_h_min -10
_diffrn_reflns_limit_k_max 7
_diffrn_reflns_limit_k_min -6
_diffrn_reflns_limit_l_max 22
_diffrn_reflns_limit_l_min -22
_diffrn_reflns_number 9848
_diffrn_reflns_point_group_measured_fraction_full 0.993
_diffrn_reflns_point_group_measured_fraction_max 0.995
_diffrn_reflns_theta_full 25.242
_diffrn_reflns_theta_max 28.282
_diffrn_reflns_theta_min 2.474
_diffrn_source 'Rotating-anode X-ray tube'
_diffrn_source_type 'Rigaku (Mo) X-ray Source'
_exptl_absorpt_coefficient_mu 0.238
_exptl_absorpt_correction_T_max 1.00000
_exptl_absorpt_correction_T_min 0.62442
_exptl_absorpt_correction_type multi-scan
_exptl_absorpt_process_details
;
CrysAlisPro 1.171.39.46e (Rigaku Oxford Diffraction, 2018)
Empirical absorption correction using spherical harmonics,
 implemented in SCALE3 ABSPACK scaling algorithm.
;
_exptl_crystal_colour colourless
_exptl_crystal_colour_primary colourless
_exptl_crystal_density_diffrn 1.376
_exptl_crystal_description prism
_exptl_crystal_F_000 304
_exptl_crystal_size_max 0.48
_exptl_crystal_size_mid 0.22
_exptl_crystal_size_min 0.14
_refine_diff_density_max 0.405
_refine_diff_density_min -0.268
_refine_diff_density_rms 0.051
_refine_ls_abs_structure_details
;
 Flack x determined using 1403 quotients [(I+)-(I-)]/[(I+)+(I-)]
 (Parsons, Flack and Wagner, Acta Cryst. B69 (2013) 249-259).
;
_refine_ls_abs_structure_Flack -0.04(5)
_refine_ls_extinction_method none
_refine_ls_goodness_of_fit_ref 1.036
_refine_ls_hydrogen_treatment constr
_refine_ls_matrix_type full
_refine_ls_number_parameters 183
_refine_ls_number_reflns 3437
_refine_ls_number_restraints 1
_refine_ls_restrained_S_all 1.036
_refine_ls_R_factor_all 0.0377
_refine_ls_R_factor_gt 0.0367
_refine_ls_shift/su_max 0.001
_refine_ls_shift/su_mean 0.000
_refine_ls_structure_factor_coef Fsqd
_refine_ls_weighting_details 'w=1/[\s^2^(Fo^2^)+(0.0467P)^2^+0.0976P] where P=(Fo^2^+2Fc^2^)/3'
_refine_ls_weighting_scheme calc
_refine_ls_wR_factor_gt 0.0924
_refine_ls_wR_factor_ref 0.0935
_reflns_Friedel_coverage 0.803
_reflns_Friedel_fraction_full 0.991
_reflns_Friedel_fraction_max 0.992
_reflns_number_gt 3328
_reflns_number_total 3437
_reflns_threshold_expression 'I > 2\s(I)'
_cod_data_source_file d5sc06683b2.cif
_cod_data_source_block r20240307b
_cod_depositor_comments 'Adding full bibliography for 1576157--1576173.cif.'
_cod_database_code 1576167
_shelx_shelxl_version_number 2018/3
_chemical_oxdiff_formula C15H15NO3S
_shelx_space_group_comment
;
The symmetry employed for this shelxl refinement is uniquely defined
by the following loop, which should always be used as a source of
symmetry information in preference to the above space-group names.
They are only intended as comments.
;
_shelx_estimated_absorpt_t_max 0.967
_shelx_estimated_absorpt_t_min 0.894
_reflns_odcompleteness_completeness 99.68
_reflns_odcompleteness_iscentric 1
_reflns_odcompleteness_theta 29.51
_olex2_refinement_description
;
1. Fixed Uiso
 At 1.2 times of:
  All C(H) groups
 At 1.5 times of:
  All C(H,H,H) groups
2.a Aromatic/amide H refined with riding coordinates:
 C3(H3), C4(H4), C6(H6), C7(H7), C10(H10), C11(H11), C12(H12), C13(H13),
 C14(H14)
2.b Idealised Me refined as rotating group:
 C8(H8A,H8B,H8C), C15(H15A,H15B,H15C)
;
_olex2_submission_special_instructions 'No special instructions were received'
_oxdiff_exptl_absorpt_empirical_details
;
Empirical correction (ABSPACK) includes:
- Absorption correction using spherical harmonics
- Frame scaling
;
_oxdiff_exptl_absorpt_empirical_full_max 1.585
_oxdiff_exptl_absorpt_empirical_full_min 0.739

loop_
_space_group_symop_operation_xyz
'x, y, z'
'-x, y+1/2, -z'

loop_
_atom_site_label
_atom_site_type_symbol
_atom_site_fract_x
_atom_site_fract_y
_atom_site_fract_z
_atom_site_U_iso_or_equiv
_atom_site_adp_type
_atom_site_occupancy
_atom_site_site_symmetry_order
_atom_site_calc_flag
_atom_site_refinement_flags_posn
_atom_site_refinement_flags_adp
_atom_site_refinement_flags_occupancy
_atom_site_disorder_assembly
_atom_site_disorder_group
S1 S 0.49345(6) 0.48925(11) 0.85557(3) 0.01578(14) Uani 1 1 d . . . . .
O1 O 0.2357(2) 0.1886(4) 0.77934(11) 0.0263(4) Uani 1 1 d . . . . .
O2 O 0.2142(2) 0.1899(4) 0.39579(10) 0.0243(4) Uani 1 1 d . . . . .
O3 O 0.5251(2) 0.2831(3) 0.91310(10) 0.0211(4) Uani 1 1 d . . . . .
N1 N 0.4697(2) 0.4334(4) 0.76237(11) 0.0187(4) Uani 1 1 d . . . . .
C1 C 0.3347(3) 0.2861(5) 0.73572(15) 0.0185(5) Uani 1 1 d . . . . .
C2 C 0.3128(3) 0.2516(4) 0.64575(14) 0.0175(5) Uani 1 1 d . . . . .
C3 C 0.3849(3) 0.4158(4) 0.59241(14) 0.0182(5) Uani 1 1 d . . . . .
H3 H 0.458869 0.545286 0.613243 0.022 Uiso 1 1 calc R . . . .
C4 C 0.3493(3) 0.3907(5) 0.50934(14) 0.0196(5) Uani 1 1 d . . . . .
H4 H 0.397026 0.504872 0.473341 0.024 Uiso 1 1 calc R . . . .
C5 C 0.2433(3) 0.1976(5) 0.47855(14) 0.0183(5) Uani 1 1 d . . . . .
C6 C 0.1739(3) 0.0277(5) 0.53068(14) 0.0211(5) Uani 1 1 d . . . . .
H6 H 0.104152 -0.106634 0.509652 0.025 Uiso 1 1 calc R . . . .
C7 C 0.2084(3) 0.0579(5) 0.61418(15) 0.0204(5) Uani 1 1 d . . . . .
H7 H 0.159946 -0.055332 0.650200 0.024 Uiso 1 1 calc R . . . .
C8 C 0.1091(4) -0.0098(6) 0.36237(15) 0.0337(6) Uani 1 1 d . . . . .
H8A H 0.094513 0.007444 0.303139 0.051 Uiso 1 1 calc GR . . . .
H8B H 0.000238 0.000749 0.384443 0.051 Uiso 1 1 calc GR . . . .
H8C H 0.160494 -0.174330 0.376619 0.051 Uiso 1 1 calc GR . . . .
C9 C 0.6649(3) 0.6980(5) 0.86240(13) 0.0169(4) Uani 1 1 d . . . . .
C10 C 0.7133(3) 0.8227(5) 0.79428(14) 0.0224(5) Uani 1 1 d . . . . .
H10 H 0.652558 0.801738 0.742830 0.027 Uiso 1 1 calc R . . . .
C11 C 0.8528(3) 0.9790(6) 0.80309(14) 0.0268(5) Uani 1 1 d . . . . .
H11 H 0.889359 1.063021 0.756981 0.032 Uiso 1 1 calc R . . . .
C12 C 0.9386(3) 1.0131(6) 0.87839(14) 0.0229(5) Uani 1 1 d . . . . .
H12 H 1.033821 1.120325 0.883779 0.028 Uiso 1 1 calc R . . . .
C13 C 0.8864(3) 0.8916(5) 0.94595(14) 0.0223(5) Uani 1 1 d . . . . .
H13 H 0.944778 0.918030 0.997718 0.027 Uiso 1 1 calc R . . . .
C14 C 0.7493(3) 0.7312(5) 0.93841(14) 0.0201(5) Uani 1 1 d . . . . .
H14 H 0.713783 0.645695 0.984498 0.024 Uiso 1 1 calc R . . . .
C15 C 0.3271(3) 0.6752(5) 0.88649(14) 0.0212(5) Uani 1 1 d . . . . .
H15A H 0.222788 0.579301 0.877801 0.032 Uiso 1 1 calc GR . . . .
H15B H 0.318101 0.832215 0.854551 0.032 Uiso 1 1 calc GR . . . .
H15C H 0.348320 0.717101 0.944231 0.032 Uiso 1 1 calc GR . . . .

loop_
_atom_site_aniso_label
_atom_site_aniso_U_11
_atom_site_aniso_U_22
_atom_site_aniso_U_33
_atom_site_aniso_U_23
_atom_site_aniso_U_13
_atom_site_aniso_U_12
S1 0.0188(2) 0.0153(2) 0.0137(2) 0.0010(2) 0.00406(17) -0.0001(2)
O1 0.0279(9) 0.0302(10) 0.0218(8) 0.0006(8) 0.0080(7) -0.0081(8)
O2 0.0282(9) 0.0269(9) 0.0175(8) -0.0020(7) -0.0003(7) -0.0064(8)
O3 0.0275(9) 0.0186(8) 0.0176(8) 0.0047(7) 0.0041(7) -0.0002(7)
N1 0.0220(9) 0.0224(11) 0.0122(8) -0.0003(7) 0.0031(7) -0.0025(8)
C1 0.0207(10) 0.0162(10) 0.0191(11) 0.0000(9) 0.0032(9) -0.0004(9)
C2 0.0179(10) 0.0162(11) 0.0188(11) -0.0006(9) 0.0034(8) 0.0012(9)
C3 0.0171(10) 0.0168(11) 0.0207(11) -0.0013(8) 0.0020(8) -0.0025(8)
C4 0.0195(10) 0.0206(11) 0.0191(10) 0.0008(9) 0.0039(9) -0.0014(9)
C5 0.0176(10) 0.0195(11) 0.0177(11) -0.0011(9) 0.0017(8) 0.0022(9)
C6 0.0210(10) 0.0189(13) 0.0233(11) -0.0019(9) 0.0012(9) -0.0022(9)
C7 0.0224(11) 0.0171(12) 0.0221(11) 0.0003(8) 0.0045(9) -0.0039(9)
C8 0.0435(14) 0.0297(13) 0.0257(12) -0.0023(14) -0.0092(11) -0.0110(16)
C9 0.0189(10) 0.0159(11) 0.0162(10) -0.0011(9) 0.0027(8) -0.0012(9)
C10 0.0286(12) 0.0246(12) 0.0140(10) 0.0017(9) 0.0023(9) -0.0027(10)
C11 0.0335(12) 0.0294(12) 0.0185(10) 0.0038(12) 0.0078(9) -0.0089(13)
C12 0.0216(10) 0.0243(12) 0.0235(11) -0.0016(11) 0.0053(8) -0.0021(11)
C13 0.0228(11) 0.0260(12) 0.0179(10) -0.0017(10) 0.0009(9) -0.0002(10)
C14 0.0233(11) 0.0225(12) 0.0148(10) 0.0030(9) 0.0031(9) -0.0003(10)
C15 0.0225(11) 0.0204(11) 0.0216(11) -0.0005(9) 0.0075(9) 0.0038(10)

loop_
_atom_type_symbol
_atom_type_description
_atom_type_scat_dispersion_real
_atom_type_scat_dispersion_imag
_atom_type_scat_source
C C 0.0033 0.0016 'International Tables Vol C Tables 4.2.6.8 and 6.1.1.4'
H H 0.0000 0.0000 'International Tables Vol C Tables 4.2.6.8 and 6.1.1.4'
N N 0.0061 0.0033 'International Tables Vol C Tables 4.2.6.8 and 6.1.1.4'
O O 0.0106 0.0060 'International Tables Vol C Tables 4.2.6.8 and 6.1.1.4'
S S 0.1246 0.1234 'International Tables Vol C Tables 4.2.6.8 and 6.1.1.4'

loop_
_citation_id
_citation_doi
_citation_year
1 10.1038/s41467-025-56860-4 2025

loop_
_geom_angle_atom_site_label_1
_geom_angle_atom_site_label_2
_geom_angle_atom_site_label_3
_geom_angle
_geom_angle_site_symmetry_1
_geom_angle_site_symmetry_3
_geom_angle_publ_flag
O3 S1 N1 120.30(11) . . ?
O3 S1 C9 109.43(10) . . ?
O3 S1 C15 108.60(11) . . ?
N1 S1 C9 102.05(10) . . ?
N1 S1 C15 110.95(11) . . ?
C9 S1 C15 104.18(12) . . ?
C5 O2 C8 116.9(2) . . ?
C1 N1 S1 116.56(16) . . ?
O1 C1 N1 125.5(2) . . ?
O1 C1 C2 120.3(2) . . ?
N1 C1 C2 114.15(19) . . ?
C3 C2 C1 122.3(2) . . ?
C7 C2 C1 118.5(2) . . ?
C7 C2 C3 119.1(2) . . ?
C2 C3 H3 119.8 . . ?
C4 C3 C2 120.4(2) . . ?
C4 C3 H3 119.8 . . ?
C3 C4 H4 120.0 . . ?
C3 C4 C5 119.9(2) . . ?
C5 C4 H4 120.0 . . ?
O2 C5 C4 115.6(2) . . ?
O2 C5 C6 123.8(2) . . ?
C6 C5 C4 120.6(2) . . ?
C5 C6 H6 120.5 . . ?
C5 C6 C7 118.9(2) . . ?
C7 C6 H6 120.5 . . ?
C2 C7 H7 119.5 . . ?
C6 C7 C2 121.1(2) . . ?
C6 C7 H7 119.5 . . ?
O2 C8 H8A 109.5 . . ?
O2 C8 H8B 109.5 . . ?
O2 C8 H8C 109.5 . . ?
H8A C8 H8B 109.5 . . ?
H8A C8 H8C 109.5 . . ?
H8B C8 H8C 109.5 . . ?
C10 C9 S1 121.16(18) . . ?
C14 C9 S1 117.17(18) . . ?
C14 C9 C10 121.7(2) . . ?
C9 C10 H10 120.8 . . ?
C9 C10 C11 118.5(2) . . ?
C11 C10 H10 120.8 . . ?
C10 C11 H11 119.7 . . ?
C12 C11 C10 120.5(2) . . ?
C12 C11 H11 119.7 . . ?
C11 C12 H12 119.9 . . ?
C11 C12 C13 120.2(2) . . ?
C13 C12 H12 119.9 . . ?
C12 C13 H13 119.9 . . ?
C12 C13 C14 120.3(2) . . ?
C14 C13 H13 119.9 . . ?
C9 C14 C13 118.8(2) . . ?
C9 C14 H14 120.6 . . ?
C13 C14 H14 120.6 . . ?
S1 C15 H15A 109.5 . . ?
S1 C15 H15B 109.5 . . ?
S1 C15 H15C 109.5 . . ?
H15A C15 H15B 109.5 . . ?
H15A C15 H15C 109.5 . . ?
H15B C15 H15C 109.5 . . ?

loop_
_geom_bond_atom_site_label_1
_geom_bond_atom_site_label_2
_geom_bond_distance
_geom_bond_site_symmetry_2
_geom_bond_publ_flag
S1 O3 1.4511(17) . ?
S1 N1 1.5635(18) . ?
S1 C9 1.761(2) . ?
S1 C15 1.770(2) . ?
O1 C1 1.233(3) . ?
O2 C5 1.368(3) . ?
O2 C8 1.430(3) . ?
N1 C1 1.376(3) . ?
C1 C2 1.493(3) . ?
C2 C3 1.397(3) . ?
C2 C7 1.394(3) . ?
C3 H3 0.9500 . ?
C3 C4 1.384(3) . ?
C4 H4 0.9500 . ?
C4 C5 1.395(3) . ?
C5 C6 1.392(3) . ?
C6 H6 0.9500 . ?
C6 C7 1.393(3) . ?
C7 H7 0.9500 . ?
C8 H8A 0.9800 . ?
C8 H8B 0.9800 . ?
C8 H8C 0.9800 . ?
C9 C10 1.388(3) . ?
C9 C14 1.387(3) . ?
C10 H10 0.9500 . ?
C10 C11 1.389(4) . ?
C11 H11 0.9500 . ?
C11 C12 1.382(3) . ?
C12 H12 0.9500 . ?
C12 C13 1.384(3) . ?
C13 H13 0.9500 . ?
C13 C14 1.387(3) . ?
C14 H14 0.9500 . ?
C15 H15A 0.9800 . ?
C15 H15B 0.9800 . ?
C15 H15C 0.9800 . ?

loop_
_geom_torsion_atom_site_label_1
_geom_torsion_atom_site_label_2
_geom_torsion_atom_site_label_3
_geom_torsion_atom_site_label_4
_geom_torsion
_geom_torsion_site_symmetry_1
_geom_torsion_site_symmetry_2
_geom_torsion_site_symmetry_3
_geom_torsion_site_symmetry_4
_geom_torsion_publ_flag
S1 N1 C1 O1 -2.7(3) . . . . ?
S1 N1 C1 C2 176.63(16) . . . . ?
S1 C9 C10 C11 -178.0(2) . . . . ?
S1 C9 C14 C13 179.10(18) . . . . ?
O1 C1 C2 C3 159.4(2) . . . . ?
O1 C1 C2 C7 -16.6(3) . . . . ?
O2 C5 C6 C7 -178.2(2) . . . . ?
O3 S1 N1 C1 63.2(2) . . . . ?
O3 S1 C9 C10 145.8(2) . . . . ?
O3 S1 C9 C14 -33.9(2) . . . . ?
N1 S1 C9 C10 17.3(2) . . . . ?
N1 S1 C9 C14 -162.43(19) . . . . ?
N1 C1 C2 C3 -19.9(3) . . . . ?
N1 C1 C2 C7 164.0(2) . . . . ?
C1 C2 C3 C4 -174.2(2) . . . . ?
C1 C2 C7 C6 175.5(2) . . . . ?
C2 C3 C4 C5 -1.2(3) . . . . ?
C3 C2 C7 C6 -0.7(3) . . . . ?
C3 C4 C5 O2 179.3(2) . . . . ?
C3 C4 C5 C6 -0.6(4) . . . . ?
C4 C5 C6 C7 1.7(4) . . . . ?
C5 C6 C7 C2 -1.1(4) . . . . ?
C7 C2 C3 C4 1.9(3) . . . . ?
C8 O2 C5 C4 178.6(2) . . . . ?
C8 O2 C5 C6 -1.5(3) . . . . ?
C9 S1 N1 C1 -175.55(17) . . . . ?
C9 C10 C11 C12 -1.4(4) . . . . ?
C10 C9 C14 C13 -0.6(4) . . . . ?
C10 C11 C12 C13 0.0(4) . . . . ?
C11 C12 C13 C14 1.1(4) . . . . ?
C12 C13 C14 C9 -0.8(4) . . . . ?
C14 C9 C10 C11 1.7(4) . . . . ?
C15 S1 N1 C1 -65.1(2) . . . . ?
C15 S1 C9 C10 -98.2(2) . . . . ?
C15 S1 C9 C14 82.0(2) . . . . ?
